data_7158455
loop_
_publ_author_name
'Araujo Dias, Ant\^onio Junio'
'Takahashi, Hiroto'
'Nogami, Juntaro'
'Nagashima, Yuki'
'Tanaka, Ken'

_publ_section_title
;
 Oxidative [4 + 2] annulation of 1-naphthols with alkynes accelerated by
 an electron-deficient rhodium(III) catalysts.
;
_journal_issue 5
_journal_name_full 'Organic &amp; biomolecular chemistry'
_journal_page_first 1008
_journal_page_last 1012
_journal_paper_doi 10.1039/d1ob02181h
_journal_volume 20
_journal_year 2022
_chemical_formula_moiety '2(C27 H22 O4)'
_chemical_formula_sum 'C56 H46 O6'
_chemical_formula_weight 814.93
_chemical_melting_point 452.0(10)
_chemical_name_systematic 6-Methoxy-2,3-bis(4-methoxyphenyl)benzo[de]chromene
_space_group_crystal_system triclinic
_space_group_IT_number 2
_space_group_name_Hall '-P 1'
_space_group_name_H-M_alt 'P -1'
_atom_sites_solution_hydrogens geom
_atom_sites_solution_primary dual
_audit_creation_date 2021-08-04
_audit_creation_method
;
Olex2 1.3-ac4
(compiled 2019.04.23 svn.r3594 for Rigaku Oxford Diffraction, GUI svn.r5739)
;
_audit_update_record
;
2021-09-08 deposited with the CCDC.	2021-12-20 downloaded from the CCDC.
;
_cell_angle_alpha 82.076(4)
_cell_angle_beta 78.416(4)
_cell_angle_gamma 65.109(4)
_cell_formula_units_Z 1
_cell_length_a 9.6823(4)
_cell_length_b 10.4434(4)
_cell_length_c 11.6367(5)
_cell_measurement_reflns_used 6202
_cell_measurement_temperature 210
_cell_measurement_theta_max 30.3390
_cell_measurement_theta_min 2.2160
_cell_volume 1043.73(8)
_computing_cell_refinement 'CrysAlisPro 1.171.40.67a (Rigaku OD, 2019)'
_computing_data_collection 'CrysAlisPro 1.171.40.67a (Rigaku OD, 2019)'
_computing_data_reduction 'CrysAlisPro 1.171.40.67a (Rigaku OD, 2019)'
_computing_molecular_graphics 'Olex2 (Dolomanov et al., 2009)'
_computing_publication_material 'Olex2 (Dolomanov et al., 2009)'
_computing_structure_refinement 'ShelXL (Sheldrick, 2015)'
_computing_structure_solution 'ShelXT (Sheldrick, 2015)'
_diffrn_ambient_temperature 210
_diffrn_detector 'Hybrid Pixel Array Detector'
_diffrn_detector_area_resol_mean 10.0000
_diffrn_measured_fraction_theta_full 0.993
_diffrn_measured_fraction_theta_max 0.933
_diffrn_measurement_details
;
List of Runs (angles in degrees, time in seconds):

  # Type    Start    End  Width  t~exp~   \w     \q     \k     \f   Frames
#--------------------------------------------------------------------------
  1  \w     74.00 103.00   0.50   11.41    --   20.00  54.00  93.14   58
  2  \w    -65.00  23.00   0.50   11.41    --   20.00  54.00 -60.00  176
  3  \w     72.00 107.00   0.50   11.41    --   20.00  54.00 -60.00   70
  4  \w    -73.00 -23.00   0.50   11.41    --   20.00  54.00-180.00  100
  5  \w     66.00 101.00   0.50   11.41    --   20.00  54.00-180.00   70
  6  \w    -72.00  62.00   0.50   11.41    --   20.00  54.00  30.00  268
  7  \w    -71.00  -7.00   0.50   11.41    --   20.00  54.00 120.00  128
  8  \w     16.00  42.00   0.50   11.41    --   20.00  54.00 120.00   52
  9  \w    -73.00 -26.00   0.50   11.41    --   20.00  54.00-120.00   94
 10  \w    -71.00  69.00   0.50   11.41    --   20.00  54.00   0.00  280
 11  \w    -24.00  28.00   0.50   11.41    --   20.00  54.00 150.00  104
 12  \w     83.00 108.00   0.50   11.41    --   20.00  54.00 150.00   50
 13  \w    -69.00  60.00   0.50   11.41    --   20.00  54.00 -90.00  258
 14  \w    -69.00   4.00   0.50   11.41    --   20.00  54.00  93.14  146
;
_diffrn_measurement_device 'two-circle diffractometer'
_diffrn_measurement_device_type 'XtaLAB Mini II (JP)'
_diffrn_measurement_method '\w scans'
_diffrn_orient_matrix_type 'CrysAlisPro convention (1999,Acta A55,543-557)'
_diffrn_orient_matrix_UB_11 0.0614135000
_diffrn_orient_matrix_UB_12 -0.0052419000
_diffrn_orient_matrix_UB_13 -0.0467180000
_diffrn_orient_matrix_UB_21 0.0446151000
_diffrn_orient_matrix_UB_22 0.0025680000
_diffrn_orient_matrix_UB_23 0.0403986000
_diffrn_orient_matrix_UB_31 0.0304780000
_diffrn_orient_matrix_UB_32 -0.0747814000
_diffrn_orient_matrix_UB_33 0.0084151000
_diffrn_radiation_monochromator graphite
_diffrn_radiation_probe x-ray
_diffrn_radiation_type 'Mo K\a'
_diffrn_radiation_wavelength 0.71073
_diffrn_reflns_av_R_equivalents 0.0152
_diffrn_reflns_av_unetI/netI 0.0176
_diffrn_reflns_Laue_measured_fraction_full 0.993
_diffrn_reflns_Laue_measured_fraction_max 0.933
_diffrn_reflns_limit_h_max 13
_diffrn_reflns_limit_h_min -13
_diffrn_reflns_limit_k_max 14
_diffrn_reflns_limit_k_min -13
_diffrn_reflns_limit_l_max 16
_diffrn_reflns_limit_l_min -16
_diffrn_reflns_number 16753
_diffrn_reflns_point_group_measured_fraction_full 0.993
_diffrn_reflns_point_group_measured_fraction_max 0.933
_diffrn_reflns_theta_full 25.242
_diffrn_reflns_theta_max 30.469
_diffrn_reflns_theta_min 2.154
_diffrn_source 'fine-focus sealed X-ray tube'
_diffrn_source_type 'Rigaku (Mo) X-ray Source'
_exptl_absorpt_coefficient_mu 0.083
_exptl_absorpt_correction_T_max 1.00000
_exptl_absorpt_correction_T_min 0.96144
_exptl_absorpt_correction_type multi-scan
_exptl_absorpt_process_details
;
CrysAlisPro 1.171.40.67a (Rigaku Oxford Diffraction, 2019)
Empirical absorption correction using spherical harmonics,
 implemented in SCALE3 ABSPACK scaling algorithm.
;
_exptl_crystal_colour colourless
_exptl_crystal_colour_primary colourless
_exptl_crystal_density_diffrn 1.297
_exptl_crystal_description block
_exptl_crystal_F_000 430
_exptl_crystal_recrystallization_method 'From the Melt'
_exptl_crystal_size_max 0.4
_exptl_crystal_size_mid 0.2
_exptl_crystal_size_min 0.2
_refine_diff_density_max 0.258
_refine_diff_density_min -0.242
_refine_diff_density_rms 0.046
_refine_ls_extinction_method none
_refine_ls_goodness_of_fit_ref 1.062
_refine_ls_hydrogen_treatment constr
_refine_ls_matrix_type full
_refine_ls_number_parameters 283
_refine_ls_number_reflns 5933
_refine_ls_number_restraints 0
_refine_ls_restrained_S_all 1.062
_refine_ls_R_factor_all 0.0594
_refine_ls_R_factor_gt 0.0464
_refine_ls_shift/su_max 0.000
_refine_ls_shift/su_mean 0.000
_refine_ls_structure_factor_coef Fsqd
_refine_ls_weighting_details 'w=1/[\s^2^(Fo^2^)+(0.0754P)^2^+0.1325P] where P=(Fo^2^+2Fc^2^)/3'
_refine_ls_weighting_scheme calc
_refine_ls_wR_factor_gt 0.1312
_refine_ls_wR_factor_ref 0.1404
_reflns_Friedel_coverage 0.000
_reflns_number_gt 4621
_reflns_number_total 5933
_reflns_threshold_expression 'I > 2\s(I)'
_cod_data_source_file d1ob02181h2.cif
_cod_data_source_block exp_392
_cod_depositor_comments
;
The following automatic conversions were performed:

data item '_chemical_melting_point' value '451-453' was changed to
'452.0(10)' -- the average value was taken and precision was
estimated.

Automatic conversion script
Id: cif_fix_values 7556 2019-12-06 15:28:31Z antanas 

 Adding full bibliography for 7158455.cif.
;
_cod_database_code 7158455
_shelx_shelxl_version_number 2016/6
_chemical_oxdiff_formula 'C56 H46 O6 '
_chemical_oxdiff_usercomment 220K
_shelx_space_group_comment
;
The symmetry employed for this shelxl refinement is uniquely defined
by the following loop, which should always be used as a source of
symmetry information in preference to the above space-group names.
They are only intended as comments.
;
_shelx_estimated_absorpt_t_max 0.984
_shelx_estimated_absorpt_t_min 0.968
_diffrn_oxdiff_digest_frames
;
016dae52a6b42d0e81d47e053083f6087f0002588c7
;
_reflns_odcompleteness_completeness 99.06
_reflns_odcompleteness_iscentric 1
_reflns_odcompleteness_theta 26.32
_olex2_refinement_description
;
1. Fixed Uiso
 At 1.2 times of:
  All C(H) groups
 At 1.5 times of:
  All C(H,H,H) groups
2.a Aromatic/amide H refined with riding coordinates:
 C00C(H00C), C00E(H00E), C00F(H00F), C00G(H00G), C00H(H00H), C00J(H00J),
 C00L(H00L), C00M(H00M), C00N(H00N), C00O(H00O), C00P(H00P), C00R(H00R),
 C00S(H00S)
2.b Idealised Me refined as rotating group:
 C00T(H00A,H00B,H00D), C00U(H00I,H00K,H00Q), C00V(H00T,H00U,H00V)
;
_olex2_submission_special_instructions 'No special instructions were received'
_oxdiff_exptl_absorpt_empirical_details
;
Empirical correction (ABSPACK) includes:
- Absorption correction using spherical harmonics
- Frame scaling
;
_oxdiff_exptl_absorpt_empirical_full_max 1.118
_oxdiff_exptl_absorpt_empirical_full_min 0.943

loop_
_space_group_symop_operation_xyz
'x, y, z'
'-x, -y, -z'

loop_
_atom_site_label
_atom_site_type_symbol
_atom_site_fract_x
_atom_site_fract_y
_atom_site_fract_z
_atom_site_U_iso_or_equiv
_atom_site_adp_type
_atom_site_occupancy
_atom_site_site_symmetry_order
_atom_site_calc_flag
_atom_site_refinement_flags_posn
_atom_site_refinement_flags_adp
_atom_site_refinement_flags_occupancy
_atom_site_disorder_assembly
_atom_site_disorder_group
O001 O 0.25349(9) 0.85380(9) 0.53616(7) 0.03891(19) Uani 1 1 d . . . . .
O002 O 0.68858(12) 0.22255(9) 0.95806(8) 0.0487(2) Uani 1 1 d . . . . .
O003 O -0.16302(11) 0.65943(13) 0.94114(10) 0.0613(3) Uani 1 1 d . . . . .
O004 O 0.85433(12) 0.86710(12) 0.28126(9) 0.0614(3) Uani 1 1 d . . . . .
C005 C 0.52414(12) 0.55562(11) 0.70983(9) 0.0310(2) Uani 1 1 d . . . . .
C006 C 0.46689(12) 0.67565(11) 0.62130(9) 0.0311(2) Uani 1 1 d . . . . .
C007 C 0.63069(12) 0.32848(11) 0.87443(9) 0.0334(2) Uani 1 1 d . . . . .
C008 C 0.57634(12) 0.71419(11) 0.53370(9) 0.0317(2) Uani 1 1 d . . . . .
C009 C 0.51249(12) 0.83010(11) 0.45204(9) 0.0321(2) Uani 1 1 d . . . . .
C00A C 0.35140(13) 0.89805(11) 0.45457(9) 0.0340(2) Uani 1 1 d . . . . .
C00B C 0.31420(12) 0.74668(11) 0.62011(9) 0.0330(2) Uani 1 1 d . . . . .
C00C C 0.56209(13) 0.31645(12) 0.78506(10) 0.0354(2) Uani 1 1 d . . . . .
H00C H 0.551156 0.232388 0.779343 0.043 Uiso 1 1 calc R . . . .
C00D C 0.18935(12) 0.72469(11) 0.70513(10) 0.0334(2) Uani 1 1 d . . . . .
C00E C 0.64676(14) 0.45338(12) 0.88210(10) 0.0390(2) Uani 1 1 d . . . . .
H00E H 0.693247 0.461592 0.942679 0.047 Uiso 1 1 calc R . . . .
C00F C 0.50958(13) 0.43028(12) 0.70388(10) 0.0360(2) Uani 1 1 d . . . . .
H00F H 0.463007 0.421923 0.643405 0.043 Uiso 1 1 calc R . . . .
C00G C 0.73441(13) 0.64741(12) 0.52445(10) 0.0384(2) Uani 1 1 d . . . . .
H00G H 0.778420 0.568535 0.575444 0.046 Uiso 1 1 calc R . . . .
C00H C 0.59433(13) 0.56510(12) 0.80061(10) 0.0367(2) Uani 1 1 d . . . . .
H00H H 0.605944 0.648866 0.806175 0.044 Uiso 1 1 calc R . . . .
C00I C 0.60784(14) 0.87957(12) 0.36572(10) 0.0372(2) Uani 1 1 d . . . . .
C00J C 0.28602(15) 1.00908(12) 0.37671(10) 0.0408(3) Uani 1 1 d . . . . .
H00J H 0.178464 1.052393 0.379687 0.049 Uiso 1 1 calc R . . . .
C00K C -0.04587(13) 0.68428(13) 0.86823(11) 0.0409(3) Uani 1 1 d . . . . .
C00L C 0.53931(16) 0.99476(13) 0.28655(11) 0.0436(3) Uani 1 1 d . . . . .
H00L H 0.601593 1.028783 0.229635 0.052 Uiso 1 1 calc R . . . .
C00M C 0.05002(14) 0.73353(14) 0.90382(11) 0.0433(3) Uani 1 1 d . . . . .
H00M H 0.036460 0.753712 0.982593 0.052 Uiso 1 1 calc R . . . .
C00N C 0.16670(15) 0.75287(14) 0.82180(11) 0.0434(3) Uani 1 1 d . . . . .
H00N H 0.231955 0.785993 0.846295 0.052 Uiso 1 1 calc R . . . .
C00O C 0.38253(16) 1.05653(13) 0.29287(11) 0.0448(3) Uani 1 1 d . . . . .
H00O H 0.338454 1.132728 0.239627 0.054 Uiso 1 1 calc R . . . .
C00P C 0.83167(14) 0.69530(14) 0.43968(11) 0.0446(3) Uani 1 1 d . . . . .
H00P H 0.939241 0.648160 0.435260 0.053 Uiso 1 1 calc R . . . .
C00Q C 0.77107(15) 0.80939(14) 0.36404(11) 0.0432(3) Uani 1 1 d . . . . .
C00R C 0.09049(14) 0.67651(15) 0.67097(11) 0.0455(3) Uani 1 1 d . . . . .
H00R H 0.102588 0.657918 0.591953 0.055 Uiso 1 1 calc R . . . .
C00S C -0.02459(15) 0.65578(16) 0.75137(13) 0.0520(3) Uani 1 1 d . . . . .
H00S H -0.089385 0.622025 0.726979 0.062 Uiso 1 1 calc R . . . .
C00T C 0.6724(2) 0.09450(16) 0.95543(14) 0.0627(4) Uani 1 1 d . . . . .
H00A H 0.721529 0.054638 0.879766 0.094 Uiso 1 1 calc GR . . . .
H00B H 0.563758 0.112933 0.967522 0.094 Uiso 1 1 calc GR . . . .
H00D H 0.720823 0.028162 1.017189 0.094 Uiso 1 1 calc GR . . . .
C00U C -0.18092(18) 0.67664(17) 1.06333(14) 0.0622(4) Uani 1 1 d . . . . .
H00I H -0.212623 0.775656 1.075809 0.093 Uiso 1 1 calc GR . . . .
H00K H -0.083586 0.621196 1.091259 0.093 Uiso 1 1 calc GR . . . .
H00Q H -0.258746 0.644796 1.106109 0.093 Uiso 1 1 calc GR . . . .
C00V C 1.0119(2) 0.8246(3) 0.2905(2) 0.0948(7) Uani 1 1 d . . . . .
H00T H 1.054332 0.882111 0.234937 0.142 Uiso 1 1 calc GR . . . .
H00U H 1.068845 0.725962 0.273159 0.142 Uiso 1 1 calc GR . . . .
H00V H 1.020057 0.836839 0.369626 0.142 Uiso 1 1 calc GR . . . .

loop_
_atom_site_aniso_label
_atom_site_aniso_U_11
_atom_site_aniso_U_22
_atom_site_aniso_U_33
_atom_site_aniso_U_23
_atom_site_aniso_U_13
_atom_site_aniso_U_12
O001 0.0348(4) 0.0400(4) 0.0366(4) 0.0063(3) -0.0088(3) -0.0113(3)
O002 0.0705(6) 0.0411(5) 0.0376(5) 0.0071(3) -0.0218(4) -0.0225(4)
O003 0.0454(5) 0.0804(7) 0.0649(7) -0.0042(5) 0.0032(5) -0.0374(5)
O004 0.0562(6) 0.0741(7) 0.0546(6) -0.0019(5) 0.0099(5) -0.0359(5)
C005 0.0304(5) 0.0318(5) 0.0299(5) -0.0022(4) -0.0067(4) -0.0110(4)
C006 0.0346(5) 0.0305(5) 0.0291(5) -0.0030(4) -0.0075(4) -0.0126(4)
C007 0.0367(5) 0.0346(5) 0.0275(5) 0.0002(4) -0.0057(4) -0.0133(4)
C008 0.0346(5) 0.0310(5) 0.0295(5) -0.0066(4) -0.0047(4) -0.0119(4)
C009 0.0396(5) 0.0293(5) 0.0282(5) -0.0069(4) -0.0041(4) -0.0139(4)
C00A 0.0410(6) 0.0305(5) 0.0303(5) -0.0028(4) -0.0059(4) -0.0139(4)
C00B 0.0360(5) 0.0327(5) 0.0302(5) -0.0003(4) -0.0085(4) -0.0128(4)
C00C 0.0423(6) 0.0332(5) 0.0343(5) -0.0028(4) -0.0080(4) -0.0177(4)
C00D 0.0313(5) 0.0341(5) 0.0344(5) 0.0009(4) -0.0092(4) -0.0119(4)
C00E 0.0454(6) 0.0411(6) 0.0366(6) -0.0018(4) -0.0169(5) -0.0189(5)
C00F 0.0429(6) 0.0352(5) 0.0337(5) -0.0032(4) -0.0137(4) -0.0159(4)
C00G 0.0355(5) 0.0385(6) 0.0372(6) -0.0065(4) -0.0044(4) -0.0104(4)
C00H 0.0417(6) 0.0352(5) 0.0394(6) -0.0021(4) -0.0129(5) -0.0188(4)
C00I 0.0471(6) 0.0358(5) 0.0313(5) -0.0088(4) -0.0007(4) -0.0198(5)
C00J 0.0491(6) 0.0315(5) 0.0390(6) -0.0005(4) -0.0113(5) -0.0121(5)
C00K 0.0303(5) 0.0420(6) 0.0486(7) 0.0015(5) -0.0065(5) -0.0142(4)
C00L 0.0621(8) 0.0387(6) 0.0338(6) -0.0022(4) -0.0017(5) -0.0269(6)
C00M 0.0431(6) 0.0546(7) 0.0360(6) -0.0019(5) -0.0060(5) -0.0237(5)
C00N 0.0442(6) 0.0602(8) 0.0371(6) -0.0042(5) -0.0073(5) -0.0313(6)
C00O 0.0644(8) 0.0324(6) 0.0389(6) 0.0025(4) -0.0122(6) -0.0203(5)
C00P 0.0351(6) 0.0515(7) 0.0435(7) -0.0124(5) 0.0020(5) -0.0149(5)
C00Q 0.0453(6) 0.0492(7) 0.0372(6) -0.0119(5) 0.0064(5) -0.0239(5)
C00R 0.0419(6) 0.0606(8) 0.0406(6) -0.0089(5) -0.0108(5) -0.0234(6)
C00S 0.0420(7) 0.0692(9) 0.0575(8) -0.0102(7) -0.0113(6) -0.0315(6)
C00T 0.0991(12) 0.0467(8) 0.0504(8) 0.0159(6) -0.0242(8) -0.0376(8)
C00U 0.0560(8) 0.0591(9) 0.0619(9) -0.0006(7) 0.0133(7) -0.0251(7)
C00V 0.0513(10) 0.1124(17) 0.1097(17) 0.0148(13) 0.0154(10) -0.0413(10)

loop_
_atom_type_symbol
_atom_type_description
_atom_type_scat_dispersion_real
_atom_type_scat_dispersion_imag
_atom_type_scat_source
C C 0.0033 0.0016 'International Tables Vol C Tables 4.2.6.8 and 6.1.1.4'
H H 0.0000 0.0000 'International Tables Vol C Tables 4.2.6.8 and 6.1.1.4'
O O 0.0106 0.0060 'International Tables Vol C Tables 4.2.6.8 and 6.1.1.4'

loop_
_geom_angle_atom_site_label_1
_geom_angle_atom_site_label_2
_geom_angle_atom_site_label_3
_geom_angle
_geom_angle_site_symmetry_1
_geom_angle_site_symmetry_3
_geom_angle_publ_flag
C00A O001 C00B 119.31(8) . . ?
C007 O002 C00T 117.93(10) . . ?
C00K O003 C00U 117.68(11) . . ?
C00Q O004 C00V 117.06(13) . . ?
C00F C005 C006 120.47(9) . . ?
C00F C005 C00H 117.94(10) . . ?
C00H C005 C006 121.59(9) . . ?
C008 C006 C005 120.08(9) . . ?
C00B C006 C005 120.12(10) . . ?
C00B C006 C008 119.78(10) . . ?
O002 C007 C00C 124.23(10) . . ?
O002 C007 C00E 115.77(9) . . ?
C00C C007 C00E 119.99(10) . . ?
C009 C008 C006 116.69(9) . . ?
C00G C008 C006 125.02(10) . . ?
C00G C008 C009 118.29(10) . . ?
C00A C009 C008 120.45(10) . . ?
C00A C009 C00I 118.06(10) . . ?
C00I C009 C008 121.48(10) . . ?
O001 C00A C009 120.48(9) . . ?
C00J C00A O001 117.49(10) . . ?
C00J C00A C009 122.04(11) . . ?
O001 C00B C00D 110.59(9) . . ?
C006 C00B O001 123.10(10) . . ?
C006 C00B C00D 126.31(10) . . ?
C007 C00C H00C 120.4 . . ?
C007 C00C C00F 119.26(10) . . ?
C00F C00C H00C 120.4 . . ?
C00N C00D C00B 120.45(10) . . ?
C00N C00D C00R 117.96(11) . . ?
C00R C00D C00B 121.59(10) . . ?
C007 C00E H00E 120.0 . . ?
C00H C00E C007 119.95(10) . . ?
C00H C00E H00E 120.0 . . ?
C005 C00F C00C 121.77(10) . . ?
C005 C00F H00F 119.1 . . ?
C00C C00F H00F 119.1 . . ?
C008 C00G H00G 119.4 . . ?
C008 C00G C00P 121.21(11) . . ?
C00P C00G H00G 119.4 . . ?
C005 C00H H00H 119.5 . . ?
C00E C00H C005 121.09(10) . . ?
C00E C00H H00H 119.5 . . ?
C009 C00I C00Q 117.43(11) . . ?
C00L C00I C009 119.47(11) . . ?
C00L C00I C00Q 123.10(11) . . ?
C00A C00J H00J 120.6 . . ?
C00A C00J C00O 118.80(11) . . ?
C00O C00J H00J 120.6 . . ?
O003 C00K C00M 124.52(12) . . ?
O003 C00K C00S 115.95(11) . . ?
C00M C00K C00S 119.53(11) . . ?
C00I C00L H00L 120.0 . . ?
C00O C00L C00I 120.00(11) . . ?
C00O C00L H00L 120.0 . . ?
C00K C00M H00M 120.4 . . ?
C00K C00M C00N 119.28(11) . . ?
C00N C00M H00M 120.4 . . ?
C00D C00N C00M 121.79(11) . . ?
C00D C00N H00N 119.1 . . ?
C00M C00N H00N 119.1 . . ?
C00J C00O H00O 119.2 . . ?
C00L C00O C00J 121.62(11) . . ?
C00L C00O H00O 119.2 . . ?
C00G C00P H00P 119.6 . . ?
C00Q C00P C00G 120.74(11) . . ?
C00Q C00P H00P 119.6 . . ?
O004 C00Q C00I 113.74(12) . . ?
C00P C00Q O004 125.51(12) . . ?
C00P C00Q C00I 120.75(11) . . ?
C00D C00R H00R 119.6 . . ?
C00S C00R C00D 120.85(11) . . ?
C00S C00R H00R 119.6 . . ?
C00K C00S H00S 119.7 . . ?
C00R C00S C00K 120.57(11) . . ?
C00R C00S H00S 119.7 . . ?
O002 C00T H00A 109.5 . . ?
O002 C00T H00B 109.5 . . ?
O002 C00T H00D 109.5 . . ?
H00A C00T H00B 109.5 . . ?
H00A C00T H00D 109.5 . . ?
H00B C00T H00D 109.5 . . ?
O003 C00U H00I 109.5 . . ?
O003 C00U H00K 109.5 . . ?
O003 C00U H00Q 109.5 . . ?
H00I C00U H00K 109.5 . . ?
H00I C00U H00Q 109.5 . . ?
H00K C00U H00Q 109.5 . . ?
O004 C00V H00T 109.5 . . ?
O004 C00V H00U 109.5 . . ?
O004 C00V H00V 109.5 . . ?
H00T C00V H00U 109.5 . . ?
H00T C00V H00V 109.5 . . ?
H00U C00V H00V 109.5 . . ?

loop_
_geom_bond_atom_site_label_1
_geom_bond_atom_site_label_2
_geom_bond_distance
_geom_bond_site_symmetry_2
_geom_bond_publ_flag
O001 C00A 1.3783(13) . ?
O001 C00B 1.3882(13) . ?
O002 C007 1.3731(13) . ?
O002 C00T 1.4155(17) . ?
O003 C00K 1.3691(15) . ?
O003 C00U 1.425(2) . ?
O004 C00Q 1.3705(15) . ?
O004 C00V 1.421(2) . ?
C005 C006 1.4927(14) . ?
C005 C00F 1.3865(15) . ?
C005 C00H 1.4004(14) . ?
C006 C008 1.4615(15) . ?
C006 C00B 1.3485(15) . ?
C007 C00C 1.3864(15) . ?
C007 C00E 1.3936(16) . ?
C008 C009 1.4281(15) . ?
C008 C00G 1.3771(15) . ?
C009 C00A 1.4117(15) . ?
C009 C00I 1.4192(15) . ?
C00A C00J 1.3744(15) . ?
C00B C00D 1.4777(15) . ?
C00C H00C 0.9400 . ?
C00C C00F 1.3923(15) . ?
C00D C00N 1.3836(16) . ?
C00D C00R 1.3931(16) . ?
C00E H00E 0.9400 . ?
C00E C00H 1.3812(16) . ?
C00F H00F 0.9400 . ?
C00G H00G 0.9400 . ?
C00G C00P 1.4133(17) . ?
C00H H00H 0.9400 . ?
C00I C00L 1.4157(17) . ?
C00I C00Q 1.4324(18) . ?
C00J H00J 0.9400 . ?
C00J C00O 1.4003(17) . ?
C00K C00M 1.3832(17) . ?
C00K C00S 1.3885(19) . ?
C00L H00L 0.9400 . ?
C00L C00O 1.3674(19) . ?
C00M H00M 0.9400 . ?
C00M C00N 1.3907(17) . ?
C00N H00N 0.9400 . ?
C00O H00O 0.9400 . ?
C00P H00P 0.9400 . ?
C00P C00Q 1.3669(19) . ?
C00R H00R 0.9400 . ?
C00R C00S 1.3756(18) . ?
C00S H00S 0.9400 . ?
C00T H00A 0.9700 . ?
C00T H00B 0.9700 . ?
C00T H00D 0.9700 . ?
C00U H00I 0.9700 . ?
C00U H00K 0.9700 . ?
C00U H00Q 0.9700 . ?
C00V H00T 0.9700 . ?
C00V H00U 0.9700 . ?
C00V H00V 0.9700 . ?
